data_4127073
loop_
_publ_author_name
'Du, Hao-Yi'
'Chen, Si-Cong'
'Su, Xiao-Jun'
'Jiao, Lei'
'Zhang, Ming-Tian'

_publ_section_title
;
 Redox-Active Ligand Assisted Multielectron Catalysis: A Case of CoIII
 Complex as Water Oxidation Catalyst.
;
_journal_name_full 'Journal of the American Chemical Society'
_journal_paper_doi 10.1021/jacs.8b00032
_journal_year 2018
_chemical_formula_moiety 'C22 H36 Co N4 Na O5, C1.5 O0.5'
_chemical_formula_sum 'C23.5 H36 Co N4 Na O5.5'
_chemical_formula_weight 544.48
_space_group_crystal_system monoclinic
_space_group_IT_number 14
_space_group_name_Hall '-P 2ybc'
_space_group_name_H-M_alt 'P 1 21/c 1'
_symmetry_space_group_name_Hall '-P 2ybc'
_symmetry_space_group_name_H-M 'P 1 21/c 1'
_atom_sites_solution_hydrogens geom
_atom_sites_solution_primary dual
_audit_creation_date 2017-05-17
_audit_creation_method
;
Olex2 1.2
(compiled 2017.03.28 svn.r3405 for OlexSys, GUI svn.r5337)
;
_cell_angle_alpha 90
_cell_angle_beta 102.493(9)
_cell_angle_gamma 90
_cell_formula_units_Z 4
_cell_length_a 14.3649(14)
_cell_length_b 10.2878(7)
_cell_length_c 19.8168(16)
_cell_measurement_reflns_used 2435
_cell_measurement_temperature 178.2(9)
_cell_measurement_theta_max 64.9090
_cell_measurement_theta_min 4.8530
_cell_volume 2859.2(4)
_computing_cell_refinement 'CrysAlisPro 1.171.38.43f (Rigaku OD, 2015)'
_computing_data_collection 'CrysAlisPro 1.171.38.43f (Rigaku OD, 2015)'
_computing_data_reduction 'CrysAlisPro 1.171.38.43f (Rigaku OD, 2015)'
_computing_molecular_graphics 'Olex2 (Dolomanov et al., 2009)'
_computing_publication_material 'Olex2 (Dolomanov et al., 2009)'
_computing_structure_refinement 'ShelXL (Sheldrick, 2015)'
_computing_structure_solution 'ShelXT (Sheldrick, 2015)'
_diffrn_ambient_environment N~2~
_diffrn_ambient_temperature 178.2(9)
_diffrn_detector 'CCD plate'
_diffrn_detector_area_resol_mean 5.2137
_diffrn_detector_type AtlasS2
_diffrn_measured_fraction_theta_full 0.975
_diffrn_measured_fraction_theta_max 0.975
_diffrn_measurement_details
;
List of Runs (angles in degrees, time in seconds):

  # Type    Start    End  Width  t~exp~   \w     \q     \k     \f   Frames
--------------------------------------------------------------------------
  1  \w    -69.00  38.00   1.00    1.52    --  -40.81  19.00-150.00  107
  2  \w     17.00 108.00   1.00    6.09    --   89.35 -61.00  90.00   91
  3  \w     68.00 153.00   1.00    6.09    --   89.35  45.00   0.00   85
  4  \w    133.00 160.00   1.00    6.09    --   89.35 125.00 120.00   27
  5  \w     65.00 162.00   1.00    6.09    --   89.35  45.00-120.00   97
  6  \w     96.00 148.00   1.00    6.09    --   89.35 125.00-180.00   52
  7  \w     70.00 106.00   1.00    6.09    --   89.35 -95.00 -90.00   36
  8  \w   -115.00 -34.00   1.00    1.52    --  -40.81 -38.00  30.00   81
;
_diffrn_measurement_device 'four-circle diffractometer'
_diffrn_measurement_device_type 'SuperNova, Dual, Cu at zero, AtlasS2'
_diffrn_measurement_method '\w scans'
_diffrn_orient_matrix_type 'CrysAlisPro convention (1999,Acta A55,543-557)'
_diffrn_orient_matrix_UB_11 -0.0629428000
_diffrn_orient_matrix_UB_12 -0.0892340000
_diffrn_orient_matrix_UB_13 -0.0537480000
_diffrn_orient_matrix_UB_21 0.0780436000
_diffrn_orient_matrix_UB_22 -0.0027318000
_diffrn_orient_matrix_UB_23 -0.0424232000
_diffrn_orient_matrix_UB_31 0.0447986000
_diffrn_orient_matrix_UB_32 -0.1203052000
_diffrn_orient_matrix_UB_33 0.0406180000
_diffrn_radiation_monochromator mirror
_diffrn_radiation_probe x-ray
_diffrn_radiation_type CuK\a
_diffrn_radiation_wavelength 1.54184
_diffrn_reflns_av_R_equivalents 0.0690
_diffrn_reflns_av_unetI/netI 0.0934
_diffrn_reflns_Laue_measured_fraction_full 0.975
_diffrn_reflns_Laue_measured_fraction_max 0.975
_diffrn_reflns_limit_h_max 16
_diffrn_reflns_limit_h_min -11
_diffrn_reflns_limit_k_max 11
_diffrn_reflns_limit_k_min -12
_diffrn_reflns_limit_l_max 19
_diffrn_reflns_limit_l_min -23
_diffrn_reflns_number 9816
_diffrn_reflns_point_group_measured_fraction_full 0.975
_diffrn_reflns_point_group_measured_fraction_max 0.975
_diffrn_reflns_theta_full 65.714
_diffrn_reflns_theta_max 65.714
_diffrn_reflns_theta_min 4.571
_diffrn_source 'micro-focus sealed X-ray tube'
_diffrn_source_type 'SuperNova (Cu) X-ray Source'
_exptl_absorpt_coefficient_mu 5.182
_exptl_absorpt_correction_T_max 1.00000
_exptl_absorpt_correction_T_min 0.12940
_exptl_absorpt_correction_type multi-scan
_exptl_absorpt_process_details
;
CrysAlisPro 1.171.38.43f (Rigaku Oxford Diffraction, 2015)
Empirical absorption correction using spherical harmonics,
 implemented in SCALE3 ABSPACK scaling algorithm.
;
_exptl_crystal_colour red
_exptl_crystal_colour_primary red
_exptl_crystal_density_diffrn 1.265
_exptl_crystal_description hexagonal
_exptl_crystal_F_000 1148
_exptl_crystal_size_max 0.12
_exptl_crystal_size_mid 0.1
_exptl_crystal_size_min 0.08
_refine_diff_density_max 0.509
_refine_diff_density_min -0.653
_refine_diff_density_rms 0.080
_refine_ls_extinction_method none
_refine_ls_goodness_of_fit_ref 1.049
_refine_ls_hydrogen_treatment constr
_refine_ls_matrix_type full
_refine_ls_number_parameters 322
_refine_ls_number_reflns 4825
_refine_ls_number_restraints 3
_refine_ls_restrained_S_all 1.052
_refine_ls_R_factor_all 0.1041
_refine_ls_R_factor_gt 0.0746
_refine_ls_shift/su_max 0.001
_refine_ls_shift/su_mean 0.000
_refine_ls_structure_factor_coef Fsqd
_refine_ls_weighting_details 'w=1/[\s^2^(Fo^2^)+(0.0914P)^2^+0.8041P] where P=(Fo^2^+2Fc^2^)/3'
_refine_ls_weighting_scheme calc
_refine_ls_wR_factor_gt 0.1752
_refine_ls_wR_factor_ref 0.1985
_reflns_Friedel_coverage 0.000
_reflns_number_gt 3448
_reflns_number_total 4825
_reflns_threshold_expression 'I > 2\s(I)'
_cod_data_source_file ja8b00032_si_003.cif
_cod_data_source_block duhaoyi4
_cod_original_formula_sum 'C23.50 H36 Co N4 Na O5.50'
_cod_database_code 4127073
_shelx_shelxl_version_number 2014/7
_shelx_space_group_comment
;
The symmetry employed for this shelxl refinement is uniquely defined
by the following loop, which should always be used as a source of
symmetry information in preference to the above space-group names.
They are only intended as comments.
;
_reflns_odcompleteness_completeness 99.81
_reflns_odcompleteness_iscentric 1
_reflns_odcompleteness_theta 61.08
_olex2_refinement_description
;
1. Fixed Uiso
 At 1.5 times of:
  All C(H,H,H) groups
2. Restrained distances
 C1AA-O2AA
 1.258 with sigma of 0.02
 C1AA-C0AA
 1.54 with sigma of 0.02
 C0AA-O2AA
 2.43 with sigma of 0.02
3. Others
 Fixed Sof: C1AA(0.5) O2AA(0.5)
4.a Idealised Me refined as rotating group:
 C17(H17A,H17B,H17C), C14(H14A,H14B,H14C), C12(H12A,H12B,H12C), C19(H19A,H19B,
 H19C), C15(H15A,H15B,H15C), C10(H10A,H10B,H10C), C13(H13A,H13B,H13C), C11(H11A,
 H11B,H11C), C16(H16A,H16B,H16C), C18(H18A,H18B,H18C), C22(H22A,H22B,H22C),
 C21(H21A,H21B,H21C)
;
_olex2_submission_special_instructions 'No special instructions were received'
_oxdiff_exptl_absorpt_empirical_details
;
Empirical correction (ABSPACK) includes:
- Absorption correction using spherical harmonics
- Frame scaling
;
_oxdiff_exptl_absorpt_empirical_full_max 3.378
_oxdiff_exptl_absorpt_empirical_full_min 0.464

loop_
_space_group_symop_operation_xyz
'x, y, z'
'-x, y+1/2, -z+1/2'
'-x, -y, -z'
'x, -y-1/2, z-1/2'

loop_
_atom_site_label
_atom_site_type_symbol
_atom_site_fract_x
_atom_site_fract_y
_atom_site_fract_z
_atom_site_U_iso_or_equiv
_atom_site_adp_type
_atom_site_occupancy
_atom_site_site_symmetry_order
_atom_site_calc_flag
_atom_site_refinement_flags_posn
_atom_site_refinement_flags_occupancy
Co1 Co 0.73208(5) 0.26463(7) 0.31950(4) 0.0325(3) Uani 1 1 d . .
Na1 Na 0.86009(13) 0.54097(17) 0.59789(9) 0.0380(5) Uani 1 1 d . .
O1 O 0.8011(3) 0.4834(3) 0.48934(16) 0.0464(9) Uani 1 1 d . .
O2 O 0.9887(3) 0.4275(3) 0.34794(19) 0.0480(9) Uani 1 1 d . .
O3 O 0.8076(3) 0.1099(4) 0.16004(17) 0.0505(10) Uani 1 1 d . .
N3 N 0.7287(3) 0.1582(3) 0.24623(19) 0.0331(9) Uani 1 1 d . .
N1 N 0.7274(3) 0.3550(3) 0.39834(18) 0.0325(9) Uani 1 1 d . .
N2 N 0.8485(3) 0.3237(3) 0.30497(19) 0.0346(9) Uani 1 1 d . .
O4 O 0.5223(3) 0.1595(4) 0.4035(2) 0.0709(13) Uani 1 1 d . .
N4 N 0.6220(3) 0.1871(4) 0.3278(2) 0.0391(10) Uani 1 1 d . .
C3 C 0.9017(4) 0.4144(4) 0.3436(2) 0.0333(11) Uani 1 1 d . .
C1 C 0.7908(3) 0.4464(4) 0.4285(2) 0.0341(11) Uani 1 1 d . .
O5 O 0.7904(4) 0.7367(4) 0.6043(3) 0.0790(15) Uani 1 1 d . .
C5 C 0.8028(4) 0.1638(5) 0.2143(3) 0.0388(12) Uani 1 1 d . .
C2 C 0.8491(3) 0.5116(4) 0.3813(2) 0.0346(11) Uani 1 1 d . .
C6 C 0.6358(4) 0.0929(4) 0.2183(2) 0.0370(12) Uani 1 1 d . .
C4 C 0.8864(4) 0.2450(4) 0.2551(3) 0.0371(12) Uani 1 1 d . .
C17 C 0.5778(4) 0.1897(5) 0.1664(2) 0.0429(13) Uani 1 1 d . .
H17A H 0.5665 0.2673 0.1903 0.064 Uiso 1 1 calc GR .
H17B H 0.5179 0.1511 0.1448 0.064 Uiso 1 1 calc GR .
H17C H 0.6128 0.2109 0.1317 0.064 Uiso 1 1 calc GR .
C14 C 0.5940(4) 0.4134(5) 0.4570(3) 0.0479(13) Uani 1 1 d . .
H14A H 0.6315 0.4627 0.4943 0.072 Uiso 1 1 calc GR .
H14B H 0.5405 0.3756 0.4717 0.072 Uiso 1 1 calc GR .
H14C H 0.5714 0.4697 0.4182 0.072 Uiso 1 1 calc GR .
C12 C 0.6455(4) -0.0362(5) 0.1808(3) 0.0484(14) Uani 1 1 d . .
H12A H 0.6557 -0.0183 0.1355 0.073 Uiso 1 1 calc GR .
H12B H 0.5882 -0.0863 0.1771 0.073 Uiso 1 1 calc GR .
H12C H 0.6987 -0.0845 0.2066 0.073 Uiso 1 1 calc GR .
C7 C 0.5911(4) 0.0726(5) 0.2825(2) 0.0380(12) Uani 1 1 d . .
C9 C 0.6549(4) 0.3060(5) 0.4360(2) 0.0389(12) Uani 1 1 d . .
C19 C 0.7023(4) 0.2230(5) 0.4989(3) 0.0485(14) Uani 1 1 d . .
H19A H 0.7402 0.1562 0.4843 0.073 Uiso 1 1 calc GR .
H19B H 0.6539 0.1840 0.5189 0.073 Uiso 1 1 calc GR .
H19C H 0.7422 0.2773 0.5326 0.073 Uiso 1 1 calc GR .
C8 C 0.5916(4) 0.2097(5) 0.3871(3) 0.0439(13) Uani 1 1 d . .
C15 C 0.7789(4) 0.5908(5) 0.3261(2) 0.0448(13) Uani 1 1 d . .
H15A H 0.8139 0.6382 0.2981 0.067 Uiso 1 1 calc GR .
H15B H 0.7442 0.6506 0.3486 0.067 Uiso 1 1 calc GR .
H15C H 0.7350 0.5327 0.2975 0.067 Uiso 1 1 calc GR .
C10 C 0.9204(4) 0.6076(5) 0.4234(3) 0.0492(14) Uani 1 1 d . .
H10A H 0.9635 0.5616 0.4592 0.074 Uiso 1 1 calc GR .
H10B H 0.8866 0.6720 0.4437 0.074 Uiso 1 1 calc GR .
H10C H 0.9558 0.6493 0.3936 0.074 Uiso 1 1 calc GR .
C13 C 0.4827(4) 0.0590(5) 0.2619(3) 0.0480(14) Uani 1 1 d . .
H13A H 0.4587 0.0329 0.3014 0.072 Uiso 1 1 calc GR .
H13B H 0.4663 -0.0054 0.2263 0.072 Uiso 1 1 calc GR .
H13C H 0.4551 0.1409 0.2452 0.072 Uiso 1 1 calc GR .
C11 C 0.9251(5) 0.3285(5) 0.2038(3) 0.0547(15) Uani 1 1 d . .
H11A H 0.8801 0.3957 0.1862 0.082 Uiso 1 1 calc GR .
H11B H 0.9352 0.2752 0.1662 0.082 Uiso 1 1 calc GR .
H11C H 0.9845 0.3670 0.2266 0.082 Uiso 1 1 calc GR .
C16 C 0.9625(4) 0.1478(5) 0.2899(3) 0.0576(16) Uani 1 1 d . .
H16A H 1.0157 0.1940 0.3171 0.086 Uiso 1 1 calc GR .
H16B H 0.9835 0.0976 0.2552 0.086 Uiso 1 1 calc GR .
H16C H 0.9360 0.0909 0.3192 0.086 Uiso 1 1 calc GR .
C20 C 0.7283(4) 0.8137(5) 0.5797(3) 0.0491(14) Uani 1 1 d . .
C18 C 0.6329(5) -0.0487(5) 0.3237(3) 0.0551(15) Uani 1 1 d . .
H18A H 0.7012 -0.0444 0.3333 0.083 Uiso 1 1 calc GR .
H18B H 0.6119 -0.1253 0.2970 0.083 Uiso 1 1 calc GR .
H18C H 0.6116 -0.0520 0.3663 0.083 Uiso 1 1 calc GR .
C22 C 0.7078(5) 0.9259(7) 0.6204(4) 0.0747(19) Uani 1 1 d . .
H22A H 0.7450 0.9193 0.6668 0.112 Uiso 1 1 calc GR .
H22B H 0.6413 0.9267 0.6213 0.112 Uiso 1 1 calc GR .
H22C H 0.7240 1.0048 0.5997 0.112 Uiso 1 1 calc GR .
C21 C 0.6683(6) 0.7978(8) 0.5097(4) 0.085(2) Uani 1 1 d . .
H21A H 0.6781 0.8701 0.4815 0.128 Uiso 1 1 calc GR .
H21B H 0.6024 0.7944 0.5125 0.128 Uiso 1 1 calc GR .
H21C H 0.6852 0.7186 0.4898 0.128 Uiso 1 1 calc GR .
C0AA C 0.9616(10) 0.1236(12) 0.4853(7) 0.160(5) Uiso 1 1 d D .
C1AA C 0.9520(13) -0.0168(17) 0.4973(11) 0.121(7) Uiso 0.5 1 d D P
O2AA O 0.8707(14) -0.0649(18) 0.4827(12) 0.213(9) Uiso 0.5 1 d D P

loop_
_atom_site_aniso_label
_atom_site_aniso_U_11
_atom_site_aniso_U_22
_atom_site_aniso_U_33
_atom_site_aniso_U_23
_atom_site_aniso_U_13
_atom_site_aniso_U_12
Co1 0.0301(5) 0.0308(4) 0.0338(4) -0.0042(3) 0.0004(3) -0.0046(3)
Na1 0.0325(11) 0.0439(10) 0.0336(9) 0.0007(8) -0.0020(8) -0.0049(9)
O1 0.052(2) 0.051(2) 0.0309(17) -0.0089(16) -0.0012(15) -0.0086(18)
O2 0.027(2) 0.046(2) 0.066(2) -0.0078(18) -0.0004(16) -0.0075(17)
O3 0.049(2) 0.059(2) 0.043(2) -0.0191(18) 0.0079(17) 0.0022(19)
N3 0.026(2) 0.0296(19) 0.039(2) -0.0054(16) -0.0017(17) -0.0039(17)
N1 0.030(2) 0.0326(19) 0.0329(19) -0.0027(16) 0.0020(16) -0.0060(18)
N2 0.028(2) 0.0309(19) 0.042(2) -0.0053(17) 0.0005(17) 0.0041(18)
O4 0.067(3) 0.092(3) 0.061(3) -0.022(2) 0.028(2) -0.043(3)
N4 0.040(3) 0.035(2) 0.039(2) -0.0069(18) 0.0007(18) -0.011(2)
C3 0.034(3) 0.023(2) 0.037(2) 0.0007(19) -0.005(2) -0.003(2)
C1 0.030(3) 0.032(2) 0.037(3) 0.002(2) -0.002(2) 0.001(2)
O5 0.066(3) 0.056(3) 0.107(4) 0.009(2) 0.001(3) 0.013(2)
C5 0.032(3) 0.035(3) 0.047(3) -0.005(2) 0.002(2) 0.009(2)
C2 0.033(3) 0.029(2) 0.037(2) -0.004(2) -0.001(2) -0.007(2)
C6 0.033(3) 0.032(2) 0.042(3) -0.010(2) -0.001(2) -0.007(2)
C4 0.029(3) 0.037(3) 0.044(3) -0.010(2) 0.004(2) 0.002(2)
C17 0.041(3) 0.044(3) 0.038(3) -0.003(2) -0.004(2) -0.002(3)
C14 0.043(4) 0.054(3) 0.047(3) -0.009(3) 0.011(2) 0.001(3)
C12 0.044(4) 0.039(3) 0.060(3) -0.017(2) 0.005(3) -0.004(3)
C7 0.031(3) 0.036(2) 0.044(3) -0.003(2) 0.000(2) -0.006(2)
C9 0.042(3) 0.044(3) 0.031(2) -0.003(2) 0.007(2) -0.009(3)
C19 0.060(4) 0.043(3) 0.041(3) 0.009(2) 0.008(3) -0.003(3)
C8 0.045(4) 0.048(3) 0.039(3) -0.009(2) 0.009(2) -0.015(3)
C15 0.056(4) 0.035(2) 0.040(3) 0.006(2) 0.002(2) 0.008(3)
C10 0.054(4) 0.038(3) 0.053(3) -0.011(2) 0.004(3) -0.012(3)
C13 0.040(3) 0.047(3) 0.055(3) -0.010(2) 0.005(2) -0.011(3)
C11 0.062(4) 0.049(3) 0.057(3) -0.008(3) 0.024(3) -0.002(3)
C16 0.038(4) 0.044(3) 0.082(4) -0.012(3) -0.008(3) 0.010(3)
C20 0.053(4) 0.041(3) 0.053(3) 0.012(3) 0.012(3) -0.008(3)
C18 0.067(4) 0.040(3) 0.052(3) 0.004(2) -0.001(3) -0.010(3)
C22 0.068(5) 0.075(4) 0.077(4) -0.009(4) 0.007(4) 0.001(4)
C21 0.091(6) 0.091(5) 0.066(4) 0.001(4) 0.000(4) -0.006(5)

loop_
_atom_type_symbol
_atom_type_description
_atom_type_scat_dispersion_real
_atom_type_scat_dispersion_imag
_atom_type_scat_source
C C 0.0181 0.0091 'International Tables Vol C Tables 4.2.6.8 and 6.1.1.4'
H H 0.0000 0.0000 'International Tables Vol C Tables 4.2.6.8 and 6.1.1.4'
Co Co -2.3653 3.6143 'International Tables Vol C Tables 4.2.6.8 and 6.1.1.4'
N N 0.0311 0.0180 'International Tables Vol C Tables 4.2.6.8 and 6.1.1.4'
Na Na 0.1353 0.1239 'International Tables Vol C Tables 4.2.6.8 and 6.1.1.4'
O O 0.0492 0.0322 'International Tables Vol C Tables 4.2.6.8 and 6.1.1.4'

loop_
_geom_angle_atom_site_label_1
_geom_angle_atom_site_label_2
_geom_angle_atom_site_label_3
_geom_angle
_geom_angle_site_symmetry_1
_geom_angle_site_symmetry_3
N3 Co1 N1 172.43(17) . .
N3 Co1 N2 86.70(17) . .
N1 Co1 N2 99.56(16) . .
N4 Co1 N3 86.20(17) . .
N4 Co1 N1 87.29(17) . .
N4 Co1 N2 172.20(17) . .
O1 Na1 O2 129.39(17) . 3_766
O1 Na1 O5 102.19(18) . .
O2 Na1 O5 103.90(17) 3_766 .
O3 Na1 O1 104.37(15) 4_566 .
O3 Na1 O2 104.37(15) 4_566 3_766
O3 Na1 O5 112.63(19) 4_566 .
C1 O1 Na1 164.7(4) . .
C3 O2 Na1 155.7(3) . 3_766
C5 O3 Na1 153.7(3) . 4_565
C5 N3 Co1 117.5(3) . .
C5 N3 C6 125.3(4) . .
C6 N3 Co1 115.9(3) . .
C1 N1 Co1 125.7(3) . .
C1 N1 C9 119.2(4) . .
C9 N1 Co1 114.4(3) . .
C3 N2 Co1 124.2(3) . .
C3 N2 C4 121.3(4) . .
C4 N2 Co1 113.6(3) . .
C7 N4 Co1 116.5(3) . .
C8 N4 Co1 116.9(3) . .
C8 N4 C7 123.2(4) . .
O2 C3 N2 123.9(5) . .
O2 C3 C2 119.2(4) . .
N2 C3 C2 116.8(4) . .
O1 C1 N1 124.7(4) . .
O1 C1 C2 119.4(4) . .
N1 C1 C2 115.8(4) . .
C20 O5 Na1 148.6(4) . .
O3 C5 N3 126.3(5) . .
O3 C5 C4 121.3(5) . .
N3 C5 C4 112.4(4) . .
C3 C2 C15 108.2(4) . .
C1 C2 C3 113.6(4) . .
C1 C2 C15 107.6(4) . .
C10 C2 C3 110.0(4) . .
C10 C2 C1 109.7(4) . .
C10 C2 C15 107.6(4) . .
N3 C6 C17 105.6(4) . .
N3 C6 C12 113.6(4) . .
N3 C6 C7 104.6(3) . .
C17 C6 C12 109.1(4) . .
C17 C6 C7 111.9(4) . .
C12 C6 C7 111.9(4) . .
N2 C4 C5 106.9(4) . .
N2 C4 C11 112.3(4) . .
N2 C4 C16 112.9(4) . .
C11 C4 C5 108.1(4) . .
C11 C4 C16 109.9(5) . .
C16 C4 C5 106.4(4) . .
C6 C17 H17A 109.5 . .
C6 C17 H17B 109.5 . .
C6 C17 H17C 109.5 . .
H17A C17 H17B 109.5 . .
H17A C17 H17C 109.5 . .
H17B C17 H17C 109.5 . .
H14A C14 H14B 109.5 . .
H14A C14 H14C 109.5 . .
H14B C14 H14C 109.5 . .
C9 C14 H14A 109.5 . .
C9 C14 H14B 109.5 . .
C9 C14 H14C 109.5 . .
C6 C12 H12A 109.5 . .
C6 C12 H12B 109.5 . .
C6 C12 H12C 109.5 . .
H12A C12 H12B 109.5 . .
H12A C12 H12C 109.5 . .
H12B C12 H12C 109.5 . .
N4 C7 C6 105.3(4) . .
N4 C7 C13 112.8(4) . .
N4 C7 C18 106.9(4) . .
C13 C7 C6 111.8(4) . .
C13 C7 C18 109.0(4) . .
C18 C7 C6 111.0(4) . .
N1 C9 C14 113.3(4) . .
N1 C9 C19 110.9(4) . .
N1 C9 C8 106.5(4) . .
C14 C9 C19 111.1(4) . .
C14 C9 C8 110.1(4) . .
C8 C9 C19 104.5(4) . .
C9 C19 H19A 109.5 . .
C9 C19 H19B 109.5 . .
C9 C19 H19C 109.5 . .
H19A C19 H19B 109.5 . .
H19A C19 H19C 109.5 . .
H19B C19 H19C 109.5 . .
O4 C8 N4 126.0(5) . .
O4 C8 C9 120.5(4) . .
N4 C8 C9 113.5(4) . .
C2 C15 H15A 109.5 . .
C2 C15 H15B 109.5 . .
C2 C15 H15C 109.5 . .
H15A C15 H15B 109.5 . .
H15A C15 H15C 109.5 . .
H15B C15 H15C 109.5 . .
C2 C10 H10A 109.5 . .
C2 C10 H10B 109.5 . .
C2 C10 H10C 109.5 . .
H10A C10 H10B 109.5 . .
H10A C10 H10C 109.5 . .
H10B C10 H10C 109.5 . .
C7 C13 H13A 109.5 . .
C7 C13 H13B 109.5 . .
C7 C13 H13C 109.5 . .
H13A C13 H13B 109.5 . .
H13A C13 H13C 109.5 . .
H13B C13 H13C 109.5 . .
C4 C11 H11A 109.5 . .
C4 C11 H11B 109.5 . .
C4 C11 H11C 109.5 . .
H11A C11 H11B 109.5 . .
H11A C11 H11C 109.5 . .
H11B C11 H11C 109.5 . .
C4 C16 H16A 109.5 . .
C4 C16 H16B 109.5 . .
C4 C16 H16C 109.5 . .
H16A C16 H16B 109.5 . .
H16A C16 H16C 109.5 . .
H16B C16 H16C 109.5 . .
O5 C20 C22 120.6(6) . .
O5 C20 C21 122.3(6) . .
C22 C20 C21 117.2(6) . .
C7 C18 H18A 109.5 . .
C7 C18 H18B 109.5 . .
C7 C18 H18C 109.5 . .
H18A C18 H18B 109.5 . .
H18A C18 H18C 109.5 . .
H18B C18 H18C 109.5 . .
C20 C22 H22A 109.5 . .
C20 C22 H22B 109.5 . .
C20 C22 H22C 109.5 . .
H22A C22 H22B 109.5 . .
H22A C22 H22C 109.5 . .
H22B C22 H22C 109.5 . .
C20 C21 H21A 109.5 . .
C20 C21 H21B 109.5 . .
C20 C21 H21C 109.5 . .
H21A C21 H21B 109.5 . .
H21A C21 H21C 109.5 . .
H21B C21 H21C 109.5 . .
C1AA C0AA C1AA 53.3(14) . 3_756
C0AA C1AA C0AA 126.7(14) . 3_756
C1AA C1AA C0AA 57.4(12) 3_756 3_756
C1AA C1AA C0AA 69.3(14) 3_756 .
O2AA C1AA C0AA 114.4(17) . 3_756
O2AA C1AA C0AA 117.9(17) . .
O2AA C1AA C1AA 167(3) . 3_756

loop_
_geom_bond_atom_site_label_1
_geom_bond_atom_site_label_2
_geom_bond_distance
_geom_bond_site_symmetry_2
Co1 N3 1.811(4) .
Co1 N1 1.832(4) .
Co1 N2 1.859(4) .
Co1 N4 1.810(4) .
Na1 O1 2.215(3) .
Na1 O2 2.229(4) 3_766
Na1 O3 2.213(4) 4_566
Na1 O5 2.265(5) .
O1 C1 1.242(5) .
O2 Na1 2.229(4) 3_766
O2 C3 1.241(6) .
O3 Na1 2.213(4) 4_565
O3 C5 1.225(6) .
N3 C5 1.351(7) .
N3 C6 1.490(6) .
N1 C1 1.355(6) .
N1 C9 1.494(6) .
N2 C3 1.336(6) .
N2 C4 1.471(6) .
O4 C8 1.227(6) .
N4 C7 1.489(6) .
N4 C8 1.360(6) .
C3 C2 1.541(7) .
C1 C2 1.538(7) .
O5 C20 1.213(7) .
C5 C4 1.541(7) .
C2 C15 1.548(6) .
C2 C10 1.534(6) .
C6 C17 1.540(7) .
C6 C12 1.543(6) .
C6 C7 1.558(7) .
C4 C11 1.524(7) .
C4 C16 1.531(7) .
C17 H17A 0.9600 .
C17 H17B 0.9600 .
C17 H17C 0.9600 .
C14 H14A 0.9600 .
C14 H14B 0.9600 .
C14 H14C 0.9600 .
C14 C9 1.522(7) .
C12 H12A 0.9600 .
C12 H12B 0.9600 .
C12 H12C 0.9600 .
C7 C13 1.528(7) .
C7 C18 1.539(7) .
C9 C19 1.543(7) .
C9 C8 1.537(7) .
C19 H19A 0.9600 .
C19 H19B 0.9600 .
C19 H19C 0.9600 .
C15 H15A 0.9600 .
C15 H15B 0.9600 .
C15 H15C 0.9600 .
C10 H10A 0.9600 .
C10 H10B 0.9600 .
C10 H10C 0.9600 .
C13 H13A 0.9600 .
C13 H13B 0.9600 .
C13 H13C 0.9600 .
C11 H11A 0.9600 .
C11 H11B 0.9600 .
C11 H11C 0.9600 .
C16 H16A 0.9600 .
C16 H16B 0.9600 .
C16 H16C 0.9600 .
C20 C22 1.473(8) .
C20 C21 1.475(8) .
C18 H18A 0.9600 .
C18 H18B 0.9600 .
C18 H18C 0.9600 .
C22 H22A 0.9600 .
C22 H22B 0.9600 .
C22 H22C 0.9600 .
C21 H21A 0.9600 .
C21 H21B 0.9600 .
C21 H21C 0.9600 .
C0AA C1AA 1.476(15) .
C0AA C1AA 1.64(2) 3_756
C1AA C0AA 1.64(2) 3_756
C1AA C1AA 1.40(4) 3_756
C1AA O2AA 1.244(16) .
